data_7022010
loop_
_publ_author_name
'Abtab, Sk Md Towsif'
'Audhya, Anandalok'
'Kundu, Nabanita'
'Samanta, Swarna Kamal'
'Sardar, Pinki Saha'
'Butcher, Ray J.'
'Ghosh, Sanjib'
'Chaudhury, Muktimoy'

_publ_section_title
;
 Tetranuclear homo- (Zn(II)4 and Cd(II)4) and hetero-metal
 (Zn(II)2Tb(III)2 and Cd(II)2Tb(III)2) complexes with a pair of
 carboxylate ligands in a rare \h2:\h2:\m4-bridging mode: syntheses,
 structures and emission properties.
;
_journal_issue 5
_journal_name_full 'Dalton transactions (Cambridge, England : 2003)'
_journal_page_first 1848
_journal_page_last 1861
_journal_paper_doi 10.1039/c2dt30347g
_journal_volume 42
_journal_year 2013
_chemical_formula_moiety 'C78 H74 F24 N4 O16 Tb2 Zn2'
_chemical_formula_sum 'C78 H74 F24 N4 O16 Tb2 Zn2'
_chemical_formula_weight 2227.99
_chemical_name_systematic
;
?
;
_space_group_IT_number 9
_symmetry_cell_setting monoclinic
_symmetry_space_group_name_Hall 'C -2yc'
_symmetry_space_group_name_H-M 'C 1 c 1'
_atom_sites_solution_hydrogens geom
_atom_sites_solution_primary direct
_atom_sites_solution_secondary difmap
_audit_creation_method SHELXL-97
_cell_angle_alpha 90.00
_cell_angle_beta 100.656(2)
_cell_angle_gamma 90.00
_cell_formula_units_Z 4
_cell_length_a 12.4834(5)
_cell_length_b 31.2286(14)
_cell_length_c 23.0942(10)
_cell_measurement_reflns_used 9387
_cell_measurement_temperature 150(2)
_cell_measurement_theta_max 25.993
_cell_measurement_theta_min 2.565
_cell_volume 8847.8(7)
_computing_cell_refinement 'Bruker Apex 2'
_computing_data_collection 'Bruker Apex 2'
_computing_data_reduction 'Bruker Apex 2'
_computing_molecular_graphics 'SHELXTL (Sheldrick, 2008)'
_computing_publication_material 'SHELXTL (Sheldrick, 2008)'
_computing_structure_refinement 'SHELXL-97 (Sheldrick, 2008)'
_computing_structure_solution 'SHELXS-97 (Sheldrick, 2008)'
_diffrn_ambient_temperature 150(2)
_diffrn_measured_fraction_theta_full 0.998
_diffrn_measured_fraction_theta_max 0.995
_diffrn_measurement_device_type 'Bruker Apex 2'
_diffrn_measurement_method '\w scans'
_diffrn_radiation_monochromator graphite
_diffrn_radiation_source 'fine-focus sealed tube'
_diffrn_radiation_type MoK\a
_diffrn_radiation_wavelength 0.71073
_diffrn_reflns_av_R_equivalents 0.0406
_diffrn_reflns_av_sigmaI/netI 0.0497
_diffrn_reflns_limit_h_max 15
_diffrn_reflns_limit_h_min -17
_diffrn_reflns_limit_k_max 44
_diffrn_reflns_limit_k_min -40
_diffrn_reflns_limit_l_max 30
_diffrn_reflns_limit_l_min -32
_diffrn_reflns_number 64568
_diffrn_reflns_theta_full 25.50
_diffrn_reflns_theta_max 30.15
_diffrn_reflns_theta_min 1.30
_exptl_absorpt_coefficient_mu 2.229
_exptl_absorpt_correction_T_max 1.000
_exptl_absorpt_correction_T_min 0.604
_exptl_absorpt_correction_type multi-scan
_exptl_absorpt_process_details 'Sadabs (Sheldrick, 1996)'
_exptl_crystal_colour 'light yellow'
_exptl_crystal_density_diffrn 1.673
_exptl_crystal_density_method 'not measured'
_exptl_crystal_description block
_exptl_crystal_F_000 4416
_exptl_crystal_size_max 0.18
_exptl_crystal_size_mid 0.12
_exptl_crystal_size_min 0.10
_platon_squeeze_details
;
;
_refine_diff_density_max 1.127
_refine_diff_density_min -0.722
_refine_diff_density_rms 0.117
_refine_ls_abs_structure_details 'Flack H D (1983), Acta Cryst. A39, 876-881'
_refine_ls_abs_structure_Flack 0.407(7)
_refine_ls_extinction_method none
_refine_ls_goodness_of_fit_ref 1.012
_refine_ls_hydrogen_treatment constr
_refine_ls_matrix_type full
_refine_ls_number_parameters 1181
_refine_ls_number_reflns 20587
_refine_ls_number_restraints 233
_refine_ls_restrained_S_all 1.047
_refine_ls_R_factor_all 0.0607
_refine_ls_R_factor_gt 0.0444
_refine_ls_shift/su_max 0.006
_refine_ls_shift/su_mean 0.000
_refine_ls_structure_factor_coef Fsqd
_refine_ls_weighting_details 'calc w=1/[\s^2^(Fo^2^)+(0.0728P)^2^] where P=(Fo^2^+2Fc^2^)/3'
_refine_ls_weighting_scheme calc
_refine_ls_wR_factor_gt 0.1095
_refine_ls_wR_factor_ref 0.1177
_reflns_number_gt 16375
_reflns_number_total 20587
_reflns_threshold_expression >2sigma(I)
_cod_data_source_file c2dt30347g.txt
_cod_data_source_block 3_Zn2Tb2
_cod_original_sg_symbol_H-M 'C c'
_cod_database_code 7022010

loop_
_symmetry_equiv_pos_as_xyz
'x, y, z'
'x, -y, z+1/2'
'x+1/2, y+1/2, z'
'x+1/2, -y+1/2, z+1/2'

loop_
_atom_site_label
_atom_site_type_symbol
_atom_site_fract_x
_atom_site_fract_y
_atom_site_fract_z
_atom_site_U_iso_or_equiv
_atom_site_adp_type
_atom_site_occupancy
_atom_site_symmetry_multiplicity
_atom_site_calc_flag
_atom_site_refinement_flags
_atom_site_disorder_assembly
_atom_site_disorder_group
Tb1 Tb 0.507767(16) 0.766720(8) 0.518653(11) 0.03428(6) Uani 1 1 d . . .
Tb2 Tb 0.440224(18) 0.938338(8) 0.469440(12) 0.03907(6) Uani 1 1 d . . .
Zn1 Zn 0.32001(4) 0.835214(18) 0.41913(2) 0.02579(11) Uani 1 1 d . . .
Zn2 Zn 0.63102(4) 0.87048(2) 0.57045(2) 0.03068(13) Uani 1 1 d . . .
F1 F 0.5499(7) 0.6921(3) 0.3256(3) 0.132(2) Uani 1 1 d U . .
F2 F 0.6931(7) 0.6846(3) 0.3816(4) 0.149(3) Uani 1 1 d U . .
F3 F 0.5945(7) 0.6328(2) 0.3599(3) 0.144(3) Uani 1 1 d U . .
F4 F 0.3633(9) 0.6267(4) 0.5727(2) 0.135(3) Uani 0.448(6) 1 d PDU A 1
F5 F 0.2670(5) 0.6279(3) 0.4872(4) 0.096(2) Uani 0.448(6) 1 d PDU A 1
F6 F 0.4025(8) 0.5864(2) 0.5059(5) 0.105(3) Uani 0.448(6) 1 d PDU A 1
F4A F 0.3272(7) 0.5998(3) 0.4724(3) 0.135(3) Uani 0.552(6) 1 d PDU A 2
F5A F 0.2888(5) 0.6355(3) 0.5438(3) 0.096(2) Uani 0.552(6) 1 d PDU A 2
F6A F 0.4379(5) 0.6020(3) 0.5536(3) 0.105(3) Uani 0.552(6) 1 d PDU A 2
F7 F 0.3337(2) 0.70146(15) 0.66574(16) 0.0840(15) Uani 1 1 d DU B 2
F8 F 0.4490(3) 0.73290(11) 0.73085(15) 0.0706(12) Uani 1 1 d DU B 2
F9 F 0.4594(3) 0.66594(10) 0.71829(14) 0.0608(10) Uani 1 1 d DU B 2
F10 F 0.8083(5) 0.66173(18) 0.5604(3) 0.1000(17) Uani 1 1 d U B 2
F11 F 0.7120(5) 0.61453(17) 0.5911(3) 0.1024(18) Uani 1 1 d U B 2
F12 F 0.8179(5) 0.6550(2) 0.6502(2) 0.1025(18) Uani 1 1 d U B 2
F13 F 0.1057(15) 0.9816(3) 0.5439(3) 0.114(3) Uani 0.239(7) 1 d PDU C 1
F14 F 0.0761(14) 1.04194(19) 0.5021(5) 0.117(3) Uani 0.239(7) 1 d PDU C 1
F15 F 0.0470(11) 0.9848(4) 0.4519(4) 0.096(2) Uani 0.239(7) 1 d PDU C 1
F13A F 0.1450(5) 1.0096(2) 0.5521(2) 0.114(3) Uani 0.761(7) 1 d PD C 2
F14A F 0.0486(6) 1.03622(16) 0.4756(3) 0.117(3) Uani 0.761(7) 1 d PD C 2
F15A F 0.0461(5) 0.96945(15) 0.4905(3) 0.096(2) Uani 0.761(7) 1 d PD C 2
F16 F 0.3609(4) 1.03794(19) 0.2980(3) 0.157(3) Uani 1 1 d DU . .
F17 F 0.1921(4) 1.0444(2) 0.2932(3) 0.161(3) Uani 1 1 d DU . .
F18 F 0.3000(5) 1.08585(13) 0.3481(2) 0.1051(19) Uani 1 1 d DU . .
F19 F 0.4466(7) 1.1172(2) 0.4971(4) 0.0765(18) Uani 0.365(8) 1 d PDU D 1
F20 F 0.5793(5) 1.0941(4) 0.5599(5) 0.109(3) Uani 0.365(8) 1 d PDU D 1
F21 F 0.4184(6) 1.0773(5) 0.5671(4) 0.105(3) Uani 0.365(8) 1 d PDU D 1
F19A F 0.4448(5) 1.0783(2) 0.5777(2) 0.0765(18) Uani 0.635(8) 1 d PDU D 2
F20A F 0.5618(5) 1.1129(2) 0.5410(4) 0.109(3) Uani 0.635(8) 1 d PDU D 2
F21A F 0.4046(5) 1.1039(3) 0.4914(3) 0.105(3) Uani 0.635(8) 1 d PDU D 2
F22 F 0.6669(6) 0.9996(2) 0.3396(3) 0.117(2) Uani 1 1 d U . .
F23 F 0.7917(6) 0.9998(3) 0.4140(4) 0.139(3) Uani 1 1 d U . .
F24 F 0.7211(5) 1.05730(19) 0.3800(3) 0.1082(19) Uani 1 1 d U . .
O1 O 0.3272(3) 0.78053(11) 0.46845(14) 0.0277(7) Uani 1 1 d . . .
O2 O 0.3592(3) 0.89346(11) 0.38983(14) 0.0300(7) Uani 1 1 d . . .
O3 O 0.6674(3) 0.80908(12) 0.55285(14) 0.0322(8) Uani 1 1 d . . .
O4 O 0.5485(3) 0.92658(12) 0.56581(15) 0.0362(8) Uani 1 1 d . . .
O5 O 0.4624(3) 0.83382(11) 0.56691(15) 0.0315(7) Uani 1 1 d . . .
O6 O 0.3461(3) 0.87435(11) 0.50510(14) 0.0291(7) Uani 1 1 d . . .
O7 O 0.5059(3) 0.81885(11) 0.43678(13) 0.0285(7) Uani 1 1 d . . .
O8 O 0.5784(3) 0.88098(12) 0.46985(14) 0.0323(8) Uani 1 1 d . . .
O9 O 0.5481(4) 0.72413(14) 0.43705(16) 0.0455(10) Uani 1 1 d . . .
O10 O 0.4191(3) 0.69640(13) 0.51600(18) 0.0430(9) Uani 1 1 d . . .
O11 O 0.4882(3) 0.74594(13) 0.61751(16) 0.0392(9) Uani 1 1 d . . .
O12 O 0.6479(3) 0.71385(13) 0.55851(15) 0.0376(8) Uani 1 1 d . . .
O13 O 0.2655(3) 0.96524(12) 0.48384(19) 0.0438(9) Uani 1 1 d . . .
O14 O 0.3678(4) 0.98971(13) 0.39062(19) 0.0466(10) Uani 1 1 d . . .
O15 O 0.4652(4) 1.01092(14) 0.51036(19) 0.0503(10) Uani 1 1 d . . .
O16 O 0.5891(3) 0.97222(13) 0.43429(19) 0.0474(10) Uani 1 1 d . . .
N1 N 0.2915(3) 0.80122(14) 0.33692(18) 0.0310(9) Uani 1 1 d . . .
N2 N 0.1484(3) 0.84731(13) 0.40153(17) 0.0296(8) Uani 1 1 d . . .
N3 N 0.6766(3) 0.86405(16) 0.66470(18) 0.0371(10) Uani 1 1 d . . .
N4 N 0.7883(3) 0.90054(16) 0.57613(19) 0.0376(10) Uani 1 1 d . . .
C1 C 0.2491(4) 0.75051(16) 0.4479(2) 0.0292(10) Uani 1 1 d . . .
C2 C 0.1834(4) 0.73335(17) 0.4847(2) 0.0366(12) Uani 1 1 d . . .
C3 C 0.1011(4) 0.70528(18) 0.4617(3) 0.0419(13) Uani 1 1 d . . .
H3A H 0.0549 0.6944 0.4866 0.050 Uiso 1 1 calc R . .
C4 C 0.0833(5) 0.69214(19) 0.4017(3) 0.0477(14) Uani 1 1 d . . .
C5 C 0.1526(5) 0.70838(18) 0.3670(3) 0.0437(13) Uani 1 1 d . . .
H5A H 0.1434 0.7000 0.3268 0.052 Uiso 1 1 calc R . .
C6 C 0.2359(4) 0.73696(17) 0.3898(2) 0.0327(11) Uani 1 1 d . . .
C7 C 0.2020(4) 0.7458(2) 0.5488(2) 0.0410(13) Uani 1 1 d . . .
H7A H 0.1831 0.7216 0.5721 0.061 Uiso 1 1 calc R . .
H7B H 0.1561 0.7704 0.5539 0.061 Uiso 1 1 calc R . .
H7C H 0.2788 0.7533 0.5620 0.061 Uiso 1 1 calc R . .
C8 C -0.0071(7) 0.6608(2) 0.3765(4) 0.076(2) Uani 1 1 d . . .
H8A H 0.0101 0.6473 0.3409 0.114 Uiso 1 1 calc R . .
H8B H -0.0765 0.6762 0.3664 0.114 Uiso 1 1 calc R . .
H8C H -0.0130 0.6386 0.4058 0.114 Uiso 1 1 calc R . .
C9 C 0.3069(4) 0.75472(16) 0.3501(2) 0.0325(10) Uani 1 1 d . . .
H9A H 0.3840 0.7497 0.3684 0.039 Uiso 1 1 calc R . .
H9B H 0.2925 0.7387 0.3125 0.039 Uiso 1 1 calc R . .
C10 C 0.3651(4) 0.81224(19) 0.2961(2) 0.0371(12) Uani 1 1 d . . .
H10A H 0.3434 0.7964 0.2592 0.056 Uiso 1 1 calc R . .
H10B H 0.4401 0.8046 0.3140 0.056 Uiso 1 1 calc R . .
H10C H 0.3608 0.8431 0.2880 0.056 Uiso 1 1 calc R . .
C11 C 0.1777(4) 0.81087(18) 0.3080(2) 0.0338(11) Uani 1 1 d . . .
H11A H 0.1491 0.7866 0.2821 0.041 Uiso 1 1 calc R . .
H11B H 0.1777 0.8366 0.2829 0.041 Uiso 1 1 calc R . .
C12 C 0.1018(4) 0.81876(18) 0.3521(2) 0.0332(11) Uani 1 1 d . . .
H12A H 0.0330 0.8315 0.3308 0.040 Uiso 1 1 calc R . .
H12B H 0.0837 0.7909 0.3683 0.040 Uiso 1 1 calc R . .
C13 C 0.0917(4) 0.83788(18) 0.4521(2) 0.0354(11) Uani 1 1 d . . .
H13A H 0.0127 0.8400 0.4388 0.053 Uiso 1 1 calc R . .
H13B H 0.1151 0.8586 0.4838 0.053 Uiso 1 1 calc R . .
H13C H 0.1104 0.8089 0.4668 0.053 Uiso 1 1 calc R . .
C14 C 0.1301(4) 0.89364(16) 0.3863(2) 0.0344(11) Uani 1 1 d . . .
H14A H 0.0507 0.8991 0.3769 0.041 Uiso 1 1 calc R . .
H14B H 0.1606 0.9110 0.4213 0.041 Uiso 1 1 calc R . .
C15 C 0.1793(4) 0.90814(18) 0.3361(2) 0.0371(12) Uani 1 1 d . . .
C16 C 0.1115(5) 0.9227(2) 0.2840(3) 0.0479(14) Uani 1 1 d . . .
H16A H 0.0347 0.9230 0.2817 0.057 Uiso 1 1 calc R . .
C17 C 0.1550(7) 0.9366(2) 0.2365(3) 0.0561(18) Uani 1 1 d . . .
C18 C 0.2675(6) 0.9356(2) 0.2410(3) 0.0523(16) Uani 1 1 d . . .
H18A H 0.2980 0.9444 0.2082 0.063 Uiso 1 1 calc R . .
C19 C 0.3366(5) 0.92234(19) 0.2915(3) 0.0436(13) Uani 1 1 d . . .
C20 C 0.2928(4) 0.90831(17) 0.3395(2) 0.0345(11) Uani 1 1 d . . .
C21 C 0.0807(8) 0.9525(3) 0.1807(4) 0.091(3) Uani 1 1 d . . .
H21A H 0.0588 0.9283 0.1541 0.136 Uiso 1 1 calc R . .
H21B H 0.1199 0.9736 0.1610 0.136 Uiso 1 1 calc R . .
H21C H 0.0158 0.9659 0.1910 0.136 Uiso 1 1 calc R . .
C22 C 0.4592(5) 0.9226(2) 0.2953(3) 0.0556(17) Uani 1 1 d . . .
H22A H 0.4759 0.9236 0.2554 0.083 Uiso 1 1 calc R . .
H22B H 0.4906 0.8966 0.3153 0.083 Uiso 1 1 calc R . .
H22C H 0.4904 0.9478 0.3175 0.083 Uiso 1 1 calc R . .
C23 C 0.7616(4) 0.79332(18) 0.5864(2) 0.0340(11) Uani 1 1 d . . .
C24 C 0.8382(4) 0.77217(19) 0.5589(2) 0.0359(12) Uani 1 1 d . . .
C25 C 0.9318(4) 0.7560(2) 0.5945(3) 0.0436(14) Uani 1 1 d . . .
H25A H 0.9841 0.7422 0.5759 0.052 Uiso 1 1 calc R . .
C26 C 0.9530(4) 0.7589(2) 0.6551(3) 0.0460(14) Uani 1 1 d . . .
C27 C 0.8767(5) 0.7804(2) 0.6809(2) 0.0448(14) Uani 1 1 d . . .
H27A H 0.8902 0.7841 0.7224 0.054 Uiso 1 1 calc R . .
C28 C 0.7796(4) 0.7971(2) 0.6474(2) 0.0360(12) Uani 1 1 d . . .
C29 C 0.8200(5) 0.7669(2) 0.4932(2) 0.0432(14) Uani 1 1 d . . .
H29A H 0.8859 0.7550 0.4819 0.065 Uiso 1 1 calc R . .
H29B H 0.8039 0.7948 0.4742 0.065 Uiso 1 1 calc R . .
H29C H 0.7586 0.7474 0.4805 0.065 Uiso 1 1 calc R . .
C30 C 1.0545(5) 0.7403(3) 0.6917(3) 0.0615(19) Uani 1 1 d . . .
H30A H 1.1164 0.7451 0.6718 0.092 Uiso 1 1 calc R . .
H30B H 1.0445 0.7095 0.6967 0.092 Uiso 1 1 calc R . .
H30C H 1.0688 0.7542 0.7304 0.092 Uiso 1 1 calc R . .
C31 C 0.6976(4) 0.8177(2) 0.6776(2) 0.0412(13) Uani 1 1 d . . .
H31A H 0.7219 0.8143 0.7206 0.049 Uiso 1 1 calc R . .
H31B H 0.6278 0.8020 0.6665 0.049 Uiso 1 1 calc R . .
C32 C 0.5911(5) 0.8773(2) 0.6979(3) 0.0501(16) Uani 1 1 d . . .
H32A H 0.6180 0.8734 0.7402 0.075 Uiso 1 1 calc R . .
H32B H 0.5257 0.8598 0.6856 0.075 Uiso 1 1 calc R . .
H32C H 0.5731 0.9076 0.6899 0.075 Uiso 1 1 calc R . .
C33 C 0.7753(5) 0.8915(2) 0.6826(2) 0.0435(14) Uani 1 1 d . . .
H33A H 0.8176 0.8804 0.7202 0.052 Uiso 1 1 calc R . .
H33B H 0.7514 0.9209 0.6900 0.052 Uiso 1 1 calc R . .
C34 C 0.8497(4) 0.8936(2) 0.6375(2) 0.0409(13) Uani 1 1 d . . .
H34A H 0.9026 0.9172 0.6481 0.049 Uiso 1 1 calc R . .
H34B H 0.8914 0.8665 0.6388 0.049 Uiso 1 1 calc R . .
C35 C 0.8556(4) 0.8834(2) 0.5345(2) 0.0440(14) Uani 1 1 d . . .
H35A H 0.9260 0.8982 0.5408 0.066 Uiso 1 1 calc R . .
H35B H 0.8176 0.8880 0.4939 0.066 Uiso 1 1 calc R . .
H35C H 0.8675 0.8526 0.5415 0.066 Uiso 1 1 calc R . .
C36 C 0.7676(5) 0.94623(19) 0.5606(3) 0.0433(13) Uani 1 1 d . . .
H36A H 0.7272 0.9480 0.5195 0.052 Uiso 1 1 calc R . .
H36B H 0.8384 0.9609 0.5622 0.052 Uiso 1 1 calc R . .
C37 C 0.7044(5) 0.9695(2) 0.5997(3) 0.0438(14) Uani 1 1 d . . .
C38 C 0.7533(6) 1.0042(3) 0.6332(4) 0.069(2) Uani 1 1 d . . .
H38A H 0.8266 1.0116 0.6317 0.083 Uiso 1 1 calc R . .
C39 C 0.6971(7) 1.0275(3) 0.6681(4) 0.084(3) Uani 1 1 d . . .
C40 C 0.5873(7) 1.0153(3) 0.6698(4) 0.074(2) Uani 1 1 d . . .
H40A H 0.5480 1.0310 0.6943 0.089 Uiso 1 1 calc R . .
C41 C 0.5362(5) 0.9816(2) 0.6372(3) 0.0544(16) Uani 1 1 d . . .
C42 C 0.5960(4) 0.95847(19) 0.6001(2) 0.0395(12) Uani 1 1 d . . .
C43 C 0.7464(9) 1.0660(4) 0.7020(6) 0.122(5) Uani 1 1 d . . .
H43A H 0.8157 1.0580 0.7270 0.184 Uiso 1 1 calc R . .
H43B H 0.6963 1.0767 0.7268 0.184 Uiso 1 1 calc R . .
H43C H 0.7592 1.0884 0.6744 0.184 Uiso 1 1 calc R . .
C44 C 0.4221(6) 0.9708(3) 0.6391(3) 0.0617(18) Uani 1 1 d . . .
H44A H 0.4006 0.9846 0.6733 0.093 Uiso 1 1 calc R . .
H44B H 0.4147 0.9397 0.6422 0.093 Uiso 1 1 calc R . .
H44C H 0.3749 0.9810 0.6030 0.093 Uiso 1 1 calc R . .
C45 C 0.3751(4) 0.85581(17) 0.5542(2) 0.0296(10) Uani 1 1 d . . .
C46 C 0.3037(4) 0.85883(18) 0.5994(2) 0.0331(11) Uani 1 1 d . . .
C47 C 0.3189(5) 0.8310(2) 0.6480(2) 0.0445(14) Uani 1 1 d . . .
H47A H 0.3728 0.8092 0.6517 0.053 Uiso 1 1 calc R . .
C48 C 0.2551(6) 0.8355(3) 0.6906(3) 0.0552(17) Uani 1 1 d . . .
H48A H 0.2654 0.8169 0.7237 0.066 Uiso 1 1 calc R . .
C49 C 0.1750(6) 0.8676(3) 0.6848(3) 0.068(2) Uani 1 1 d . . .
H49A H 0.1299 0.8702 0.7136 0.082 Uiso 1 1 calc R . .
C50 C 0.1617(5) 0.8952(2) 0.6379(3) 0.0522(16) Uani 1 1 d . . .
H50A H 0.1095 0.9176 0.6350 0.063 Uiso 1 1 calc R . .
C51 C 0.2245(4) 0.89050(19) 0.5945(3) 0.0402(12) Uani 1 1 d . . .
H51A H 0.2132 0.9091 0.5613 0.048 Uiso 1 1 calc R . .
C52 C 0.5730(4) 0.84916(17) 0.43561(19) 0.0275(10) Uani 1 1 d . . .
C53 C 0.6501(4) 0.8470(2) 0.3934(2) 0.0380(13) Uani 1 1 d . . .
C54 C 0.7066(5) 0.8836(2) 0.3836(2) 0.0475(15) Uani 1 1 d . . .
H54A H 0.6972 0.9093 0.4041 0.057 Uiso 1 1 calc R . .
C55 C 0.7776(5) 0.8825(3) 0.3433(3) 0.068(2) Uani 1 1 d . . .
H55A H 0.8164 0.9075 0.3357 0.081 Uiso 1 1 calc R . .
C56 C 0.7901(5) 0.8450(4) 0.3152(3) 0.079(3) Uani 1 1 d . . .
H56A H 0.8392 0.8440 0.2883 0.095 Uiso 1 1 calc R . .
C57 C 0.7337(5) 0.8085(3) 0.3245(3) 0.061(2) Uani 1 1 d . . .
H57A H 0.7440 0.7830 0.3038 0.073 Uiso 1 1 calc R . .
C58 C 0.6620(5) 0.8085(2) 0.3639(2) 0.0476(15) Uani 1 1 d . . .
H58A H 0.6226 0.7835 0.3705 0.057 Uiso 1 1 calc R . .
C59 C 0.5387(6) 0.6846(2) 0.4240(3) 0.0524(17) Uani 1 1 d . . .
C60 C 0.5936(8) 0.6731(3) 0.3721(4) 0.075(2) Uani 1 1 d . . .
C61 C 0.4856(7) 0.6526(2) 0.4462(4) 0.066(2) Uani 1 1 d . . .
H61A H 0.4863 0.6244 0.4307 0.079 Uiso 1 1 calc R . .
C62 C 0.4295(6) 0.6611(2) 0.4919(3) 0.0554(17) Uani 1 1 d . A .
C63 C 0.3668(4) 0.62398(16) 0.5169(2) 0.078(3) Uani 1 1 d D . .
C64 C 0.5114(4) 0.71071(17) 0.6453(2) 0.0425(13) Uani 1 1 d D B .
C65 C 0.4358(4) 0.70245(14) 0.6915(2) 0.0578(18) Uani 1 1 d D . .
C66 C 0.5909(5) 0.6813(2) 0.6406(2) 0.0418(13) Uani 1 1 d . . .
H66A H 0.6015 0.6575 0.6667 0.050 Uiso 1 1 calc R B .
C67 C 0.6560(5) 0.6858(2) 0.5983(3) 0.0434(14) Uani 1 1 d . B .
C68 C 0.7484(6) 0.6542(2) 0.5984(3) 0.0540(16) Uani 1 1 d . . .
C69 C 0.2914(8) 1.0160(2) 0.3838(4) 0.071(2) Uani 1 1 d . . .
C70 C 0.2869(5) 1.04679(17) 0.3286(3) 0.099(4) Uani 1 1 d D . .
C71 C 0.2106(8) 1.0229(2) 0.4157(4) 0.075(2) Uani 1 1 d . . .
H71A H 0.1601 1.0456 0.4055 0.090 Uiso 1 1 calc R . .
C72 C 0.2028(7) 0.9959(2) 0.4639(4) 0.067(2) Uani 1 1 d . C .
C73 C 0.1088(4) 1.00315(14) 0.4961(2) 0.070(2) Uani 1 1 d D . .
C74 C 0.6178(6) 1.0106(3) 0.4302(4) 0.065(2) Uani 1 1 d . . .
C75 C 0.7012(7) 1.0170(3) 0.3909(4) 0.072(2) Uani 1 1 d . . .
C76 C 0.5849(6) 1.0471(3) 0.4603(4) 0.0639(19) Uani 1 1 d . . .
H76A H 0.6124 1.0746 0.4535 0.077 Uiso 1 1 calc R . .
C77 C 0.5124(8) 1.0425(3) 0.4997(4) 0.070(2) Uani 1 1 d . D .
C78 C 0.4823(4) 1.08531(17) 0.5300(2) 0.082(3) Uani 1 1 d D . .

loop_
_atom_site_aniso_label
_atom_site_aniso_U_11
_atom_site_aniso_U_22
_atom_site_aniso_U_33
_atom_site_aniso_U_23
_atom_site_aniso_U_13
_atom_site_aniso_U_12
Tb1 0.02402(10) 0.04970(14) 0.02852(10) -0.00081(10) 0.00327(8) 0.00217(10)
Tb2 0.03243(12) 0.04467(14) 0.03979(13) -0.00459(11) 0.00583(10) -0.00566(11)
Zn1 0.0187(2) 0.0354(3) 0.0224(2) -0.0012(2) 0.00144(19) -0.0011(2)
Zn2 0.0196(2) 0.0480(3) 0.0242(3) -0.0057(2) 0.0034(2) -0.0033(2)
F1 0.160(5) 0.169(5) 0.078(3) -0.002(3) 0.050(4) 0.058(4)
F2 0.119(5) 0.213(6) 0.131(5) -0.061(4) 0.061(4) 0.023(5)
F3 0.199(6) 0.116(4) 0.137(5) -0.045(4) 0.085(4) 0.029(4)
F4 0.154(6) 0.130(5) 0.116(5) -0.021(4) 0.012(5) -0.072(5)
F5 0.080(4) 0.077(4) 0.136(5) 0.014(4) 0.036(4) 0.000(3)
F6 0.103(5) 0.080(4) 0.132(6) 0.024(4) 0.017(4) 0.007(4)
F4A 0.154(6) 0.130(5) 0.116(5) -0.021(4) 0.012(5) -0.072(5)
F5A 0.080(4) 0.077(4) 0.136(5) 0.014(4) 0.036(4) 0.000(3)
F6A 0.103(5) 0.080(4) 0.132(6) 0.024(4) 0.017(4) 0.007(4)
F7 0.0339(19) 0.152(4) 0.066(2) 0.050(3) 0.0086(18) 0.004(2)
F8 0.066(2) 0.099(3) 0.052(2) 0.004(2) 0.028(2) 0.021(2)
F9 0.048(2) 0.091(3) 0.0445(18) 0.0270(18) 0.0124(16) -0.0070(19)
F10 0.091(3) 0.107(4) 0.115(4) 0.032(3) 0.054(3) 0.048(3)
F11 0.080(3) 0.071(3) 0.156(5) -0.009(3) 0.021(3) 0.010(3)
F12 0.078(3) 0.134(4) 0.082(3) -0.014(3) -0.020(3) 0.046(3)
F13 0.102(5) 0.138(6) 0.114(5) -0.030(4) 0.053(4) 0.040(4)
F14 0.115(5) 0.099(4) 0.153(6) 0.026(4) 0.062(4) 0.060(3)
F15 0.085(4) 0.083(4) 0.134(6) -0.003(4) 0.054(4) 0.007(3)
F13A 0.102(5) 0.138(6) 0.114(5) -0.030(4) 0.053(4) 0.040(4)
F14A 0.115(5) 0.099(4) 0.153(6) 0.026(4) 0.062(4) 0.060(3)
F15A 0.085(4) 0.083(4) 0.134(6) -0.003(4) 0.054(4) 0.007(3)
F16 0.202(7) 0.132(5) 0.158(5) 0.064(4) 0.090(5) 0.058(5)
F17 0.198(7) 0.148(5) 0.117(5) 0.044(4) -0.022(5) -0.054(5)
F18 0.137(5) 0.066(3) 0.111(4) 0.006(3) 0.019(4) -0.017(3)
F19 0.107(4) 0.046(3) 0.086(4) 0.003(3) 0.042(3) 0.005(3)
F20 0.124(5) 0.067(5) 0.142(5) -0.010(4) 0.042(4) -0.016(4)
F21 0.123(5) 0.083(4) 0.114(5) 0.002(4) 0.036(4) 0.017(4)
F19A 0.107(4) 0.046(3) 0.086(4) 0.003(3) 0.042(3) 0.005(3)
F20A 0.124(5) 0.067(5) 0.142(5) -0.010(4) 0.042(4) -0.016(4)
F21A 0.123(5) 0.083(4) 0.114(5) 0.002(4) 0.036(4) 0.017(4)
F22 0.141(5) 0.131(4) 0.092(3) -0.021(3) 0.054(3) -0.066(4)
F23 0.075(4) 0.179(6) 0.173(6) 0.042(5) 0.049(4) -0.016(4)
F24 0.115(4) 0.105(4) 0.118(4) 0.012(3) 0.057(3) -0.045(3)
O1 0.0186(14) 0.0388(17) 0.0250(15) 0.0002(13) 0.0024(12) -0.0039(13)
O2 0.0277(16) 0.0373(18) 0.0233(15) 0.0040(13) 0.0006(13) -0.0005(13)
O3 0.0201(15) 0.050(2) 0.0256(16) -0.0018(14) 0.0028(13) 0.0002(14)
O4 0.0297(18) 0.051(2) 0.0285(17) -0.0096(15) 0.0061(14) 0.0040(15)
O5 0.0228(15) 0.0429(19) 0.0301(16) -0.0034(14) 0.0081(13) 0.0006(14)
O6 0.0219(15) 0.0383(18) 0.0270(16) -0.0034(14) 0.0045(13) -0.0011(13)
O7 0.0239(15) 0.0411(18) 0.0203(14) -0.0022(13) 0.0037(12) 0.0014(13)
O8 0.0248(16) 0.047(2) 0.0256(16) -0.0017(14) 0.0055(13) -0.0049(14)
O9 0.048(2) 0.058(2) 0.0293(18) -0.0067(17) 0.0059(17) 0.0192(19)
O10 0.0292(18) 0.044(2) 0.051(2) -0.0028(18) -0.0041(17) 0.0001(16)
O11 0.0337(19) 0.053(2) 0.0328(18) 0.0037(16) 0.0123(15) -0.0024(16)
O12 0.0311(18) 0.052(2) 0.0283(17) 0.0037(16) 0.0011(15) 0.0059(16)
O13 0.039(2) 0.039(2) 0.055(2) -0.0079(17) 0.0135(18) 0.0061(16)
O14 0.049(2) 0.041(2) 0.048(2) -0.0031(18) 0.0047(19) -0.0045(18)
O15 0.048(2) 0.052(2) 0.052(2) -0.0085(19) 0.012(2) -0.0115(19)
O16 0.037(2) 0.052(2) 0.053(2) 0.0036(19) 0.0082(18) -0.0118(18)
N1 0.0237(18) 0.041(2) 0.029(2) 0.0013(17) 0.0057(16) -0.0003(16)
N2 0.0204(17) 0.041(2) 0.0272(19) 0.0012(16) 0.0032(15) 0.0005(16)
N3 0.027(2) 0.062(3) 0.0232(19) -0.0071(18) 0.0076(16) -0.0073(19)
N4 0.0224(19) 0.056(3) 0.035(2) -0.0067(19) 0.0089(17) -0.0051(18)
C1 0.0158(19) 0.036(2) 0.034(2) 0.005(2) -0.0008(17) -0.0003(17)
C2 0.021(2) 0.048(3) 0.039(3) 0.002(2) 0.000(2) 0.001(2)
C3 0.029(2) 0.043(3) 0.055(3) 0.011(2) 0.010(2) -0.004(2)
C4 0.049(3) 0.042(3) 0.050(3) 0.002(3) 0.002(3) -0.015(3)
C5 0.043(3) 0.037(3) 0.046(3) -0.010(2) -0.004(2) -0.008(2)
C6 0.029(2) 0.036(3) 0.031(2) 0.002(2) -0.001(2) 0.000(2)
C7 0.022(2) 0.069(4) 0.033(3) 0.003(3) 0.009(2) -0.003(2)
C8 0.077(5) 0.064(4) 0.080(5) 0.003(4) -0.009(4) -0.035(4)
C9 0.032(2) 0.033(2) 0.033(2) -0.002(2) 0.006(2) -0.0001(19)
C10 0.028(2) 0.059(3) 0.024(2) -0.005(2) 0.0054(19) -0.001(2)
C11 0.027(2) 0.042(3) 0.029(2) -0.004(2) -0.0034(19) 0.001(2)
C12 0.022(2) 0.043(3) 0.031(2) -0.007(2) -0.0008(18) -0.0061(19)
C13 0.024(2) 0.052(3) 0.030(2) -0.005(2) 0.0063(19) 0.001(2)
C14 0.021(2) 0.037(3) 0.044(3) -0.003(2) 0.003(2) 0.0085(19)
C15 0.030(2) 0.045(3) 0.033(3) 0.004(2) -0.002(2) 0.005(2)
C16 0.040(3) 0.051(3) 0.047(3) 0.010(3) -0.007(3) 0.000(3)
C17 0.069(4) 0.043(3) 0.047(3) 0.010(3) -0.012(3) -0.001(3)
C18 0.063(4) 0.052(4) 0.040(3) 0.014(3) 0.004(3) -0.004(3)
C19 0.043(3) 0.051(3) 0.034(3) 0.007(2) 0.002(2) -0.006(3)
C20 0.032(2) 0.040(3) 0.029(2) 0.007(2) -0.002(2) -0.001(2)
C21 0.072(6) 0.125(7) 0.062(5) 0.043(5) -0.022(4) -0.002(5)
C22 0.048(3) 0.071(4) 0.049(3) 0.011(3) 0.013(3) -0.018(3)
C23 0.017(2) 0.051(3) 0.033(2) 0.003(2) 0.0023(18) 0.0008(19)
C24 0.021(2) 0.056(3) 0.031(2) 0.004(2) 0.0045(19) 0.005(2)
C25 0.021(2) 0.062(4) 0.045(3) 0.008(3) 0.001(2) 0.010(2)
C26 0.022(2) 0.077(4) 0.034(3) 0.013(3) -0.005(2) -0.003(2)
C27 0.029(3) 0.075(4) 0.028(2) 0.013(3) -0.002(2) -0.010(3)
C28 0.018(2) 0.060(3) 0.031(2) 0.007(2) 0.0052(19) -0.005(2)
C29 0.030(3) 0.069(4) 0.032(3) 0.002(2) 0.012(2) 0.007(2)
C30 0.032(3) 0.099(6) 0.049(4) 0.014(4) -0.003(3) 0.008(3)
C31 0.025(2) 0.071(4) 0.027(2) -0.004(2) 0.0041(19) -0.004(2)
C32 0.036(3) 0.082(5) 0.036(3) -0.012(3) 0.016(2) -0.005(3)
C33 0.032(3) 0.070(4) 0.027(3) -0.005(2) 0.003(2) -0.006(3)
C34 0.024(2) 0.067(4) 0.031(3) -0.008(2) 0.002(2) -0.011(2)
C35 0.023(2) 0.077(4) 0.033(3) -0.005(3) 0.010(2) -0.006(2)
C36 0.032(3) 0.053(3) 0.044(3) -0.010(3) 0.005(2) -0.017(2)
C37 0.035(3) 0.053(3) 0.044(3) -0.017(3) 0.008(2) -0.009(2)
C38 0.047(4) 0.083(5) 0.075(5) -0.036(4) 0.006(3) -0.014(4)
C39 0.060(5) 0.107(6) 0.086(5) -0.060(5) 0.014(4) -0.031(4)
C40 0.057(4) 0.089(5) 0.074(4) -0.058(4) 0.006(4) -0.007(4)
C41 0.042(3) 0.069(4) 0.054(3) -0.028(3) 0.012(3) -0.005(3)
C42 0.035(3) 0.050(3) 0.031(2) -0.022(2) 0.001(2) -0.005(2)
C43 0.072(6) 0.120(8) 0.166(11) -0.091(8) -0.004(7) -0.020(6)
C44 0.051(4) 0.076(5) 0.062(4) -0.026(3) 0.020(3) -0.005(3)
C45 0.020(2) 0.042(3) 0.026(2) -0.012(2) 0.0002(17) -0.0059(19)
C46 0.023(2) 0.045(3) 0.032(2) -0.012(2) 0.0059(19) -0.009(2)
C47 0.033(3) 0.072(4) 0.029(2) -0.004(3) 0.008(2) -0.008(3)
C48 0.047(3) 0.088(5) 0.034(3) -0.005(3) 0.016(3) -0.005(3)
C49 0.052(4) 0.106(6) 0.055(4) -0.021(4) 0.034(3) -0.002(4)
C50 0.036(3) 0.072(4) 0.055(4) -0.019(3) 0.025(3) -0.002(3)
C51 0.025(2) 0.050(3) 0.048(3) -0.016(2) 0.013(2) -0.002(2)
C52 0.0161(18) 0.048(3) 0.018(2) 0.0022(19) 0.0022(16) 0.0023(18)
C53 0.021(2) 0.074(4) 0.020(2) -0.005(2) 0.0051(18) 0.001(2)
C54 0.028(2) 0.085(4) 0.031(3) 0.008(3) 0.009(2) -0.011(3)
C55 0.032(3) 0.141(7) 0.033(3) 0.006(4) 0.014(2) -0.016(4)
C56 0.025(3) 0.178(9) 0.039(3) 0.001(4) 0.016(3) 0.011(4)
C57 0.031(3) 0.124(6) 0.026(3) -0.015(3) -0.003(2) 0.015(4)
C58 0.025(2) 0.089(5) 0.026(2) -0.010(3) -0.002(2) 0.015(3)
C59 0.056(4) 0.062(4) 0.037(3) -0.014(3) 0.003(3) 0.020(3)
C60 0.087(6) 0.083(6) 0.059(4) -0.019(4) 0.021(4) 0.027(5)
C61 0.073(5) 0.052(4) 0.069(5) -0.010(3) 0.007(4) 0.013(4)
C62 0.044(3) 0.058(4) 0.061(4) -0.006(3) 0.001(3) 0.010(3)
C63 0.084(6) 0.042(4) 0.092(6) -0.001(4) -0.021(5) -0.009(4)
C64 0.028(2) 0.069(4) 0.029(2) 0.010(2) 0.005(2) -0.006(2)
C65 0.035(3) 0.101(5) 0.036(3) 0.016(3) 0.002(2) 0.010(3)
C66 0.038(3) 0.055(3) 0.031(3) 0.009(2) 0.002(2) 0.004(2)
C67 0.034(3) 0.046(3) 0.045(3) -0.003(3) -0.004(2) -0.001(2)
C68 0.050(4) 0.058(4) 0.053(4) 0.015(3) 0.009(3) 0.020(3)
C69 0.098(6) 0.036(4) 0.081(5) 0.007(3) 0.021(5) 0.011(4)
C70 0.144(10) 0.043(4) 0.107(8) 0.028(5) 0.014(7) 0.008(5)
C71 0.078(5) 0.051(4) 0.096(6) 0.011(4) 0.019(5) 0.023(4)
C72 0.057(4) 0.059(4) 0.089(5) -0.008(4) 0.028(4) 0.002(3)
C73 0.079(5) 0.058(4) 0.079(5) -0.008(4) 0.031(4) 0.027(4)
C74 0.047(4) 0.080(5) 0.069(5) 0.013(4) 0.012(3) -0.018(3)
C75 0.067(5) 0.081(5) 0.075(5) -0.007(4) 0.029(4) -0.035(4)
C76 0.061(4) 0.060(4) 0.075(5) -0.007(4) 0.025(4) -0.018(3)
C77 0.085(6) 0.058(4) 0.071(5) -0.017(4) 0.023(4) -0.020(4)
C78 0.076(6) 0.072(5) 0.108(7) -0.024(5) 0.039(5) -0.015(4)

loop_
_atom_type_symbol
_atom_type_description
_atom_type_scat_dispersion_real
_atom_type_scat_dispersion_imag
_atom_type_scat_source
C C 0.0033 0.0016 'International Tables Vol C Tables 4.2.6.8 and 6.1.1.4'
H H 0.0000 0.0000 'International Tables Vol C Tables 4.2.6.8 and 6.1.1.4'
N N 0.0061 0.0033 'International Tables Vol C Tables 4.2.6.8 and 6.1.1.4'
O O 0.0106 0.0060 'International Tables Vol C Tables 4.2.6.8 and 6.1.1.4'
F F 0.0171 0.0103 'International Tables Vol C Tables 4.2.6.8 and 6.1.1.4'
Zn Zn 0.2839 1.4301 'International Tables Vol C Tables 4.2.6.8 and 6.1.1.4'
Tb Tb -0.1723 4.1537 'International Tables Vol C Tables 4.2.6.8 and 6.1.1.4'

loop_
_geom_angle_atom_site_label_1
_geom_angle_atom_site_label_2
_geom_angle_atom_site_label_3
_geom_angle
O1 Tb1 O3 135.68(12)
O1 Tb1 O11 104.83(12)
O3 Tb1 O11 93.43(12)
O1 Tb1 O9 91.98(13)
O3 Tb1 O9 106.14(14)
O11 Tb1 O9 130.77(14)
O1 Tb1 O10 76.55(12)
O3 Tb1 O10 147.59(12)
O11 Tb1 O10 70.20(14)
O9 Tb1 O10 69.43(15)
O1 Tb1 O12 148.25(12)
O3 Tb1 O12 75.92(13)
O11 Tb1 O12 69.93(12)
O9 Tb1 O12 71.83(13)
O10 Tb1 O12 72.24(13)
O1 Tb1 O5 77.97(11)
O3 Tb1 O5 68.44(11)
O11 Tb1 O5 74.52(12)
O9 Tb1 O5 154.69(13)
O10 Tb1 O5 128.74(13)
O12 Tb1 O5 127.12(12)
O1 Tb1 O7 68.67(11)
O3 Tb1 O7 77.31(11)
O11 Tb1 O7 154.07(12)
O9 Tb1 O7 75.15(13)
O10 Tb1 O7 128.65(12)
O12 Tb1 O7 128.99(12)
O5 Tb1 O7 79.55(11)
O2 Tb2 O16 104.02(13)
O2 Tb2 O4 135.13(12)
O16 Tb2 O4 92.42(14)
O2 Tb2 O13 92.61(13)
O16 Tb2 O13 131.79(14)
O4 Tb2 O13 107.01(13)
O2 Tb2 O15 147.79(13)
O16 Tb2 O15 70.89(15)
O4 Tb2 O15 77.02(14)
O13 Tb2 O15 71.31(14)
O2 Tb2 O14 76.59(12)
O16 Tb2 O14 70.49(15)
O4 Tb2 O14 147.85(13)
O13 Tb2 O14 70.04(15)
O15 Tb2 O14 71.75(14)
O2 Tb2 O8 76.95(11)
O16 Tb2 O8 74.91(13)
O4 Tb2 O8 67.42(11)
O13 Tb2 O8 153.27(13)
O15 Tb2 O8 128.74(13)
O14 Tb2 O8 129.09(13)
O2 Tb2 O6 68.32(11)
O16 Tb2 O6 152.95(13)
O4 Tb2 O6 78.12(12)
O13 Tb2 O6 75.21(12)
O15 Tb2 O6 129.60(13)
O14 Tb2 O6 128.60(13)
O8 Tb2 O6 78.07(11)
O2 Zn1 O1 160.79(13)
O2 Zn1 N2 94.20(15)
O1 Zn1 N2 101.11(14)
O2 Zn1 N1 99.14(15)
O1 Zn1 N1 93.59(14)
N2 Zn1 N1 85.59(15)
O2 Zn1 O6 78.90(13)
O1 Zn1 O6 88.76(12)
N2 Zn1 O6 92.71(14)
N1 Zn1 O6 177.32(14)
O2 Zn1 O7 87.77(13)
O1 Zn1 O7 77.31(12)
N2 Zn1 O7 177.42(14)
N1 Zn1 O7 92.45(13)
O6 Zn1 O7 89.31(11)
O4 Zn2 O3 159.64(14)
O4 Zn2 N3 99.84(16)
O3 Zn2 N3 95.00(16)
O4 Zn2 N4 94.29(17)
O3 Zn2 N4 100.86(16)
N3 Zn2 N4 84.93(17)
O4 Zn2 O8 77.13(13)
O3 Zn2 O8 88.02(13)
N3 Zn2 O8 176.96(16)
N4 Zn2 O8 94.91(15)
O4 Zn2 O5 88.66(13)
O3 Zn2 O5 76.60(13)
N3 Zn2 O5 93.24(14)
N4 Zn2 O5 176.76(16)
O8 Zn2 O5 87.05(12)
C1 O1 Zn1 115.0(3)
C1 O1 Tb1 126.4(3)
Zn1 O1 Tb1 111.31(14)
C20 O2 Zn1 116.0(3)
C20 O2 Tb2 123.8(3)
Zn1 O2 Tb2 111.32(14)
C23 O3 Zn2 115.2(3)
C23 O3 Tb1 124.1(3)
Zn2 O3 Tb1 112.56(14)
C42 O4 Zn2 116.5(3)
C42 O4 Tb2 122.9(3)
Zn2 O4 Tb2 111.95(15)
C45 O5 Zn2 117.4(3)
C45 O5 Tb1 127.3(3)
Zn2 O5 Tb1 98.46(12)
C45 O6 Zn1 120.1(3)
C45 O6 Tb2 125.4(3)
Zn1 O6 Tb2 97.97(12)
C52 O7 Zn1 118.2(3)
C52 O7 Tb1 126.2(3)
Zn1 O7 Tb1 98.32(12)
C52 O8 Zn2 119.2(3)
C52 O8 Tb2 127.5(3)
Zn2 O8 Tb2 100.01(12)
C59 O9 Tb1 133.7(4)
C62 O10 Tb1 135.7(5)
C64 O11 Tb1 130.4(3)
C67 O12 Tb1 134.1(4)
C72 O13 Tb2 136.4(5)
C69 O14 Tb2 133.5(5)
C77 O15 Tb2 135.6(5)
C74 O16 Tb2 133.8(5)
C10 N1 C11 108.8(4)
C10 N1 C9 106.6(4)
C11 N1 C9 111.5(4)
C10 N1 Zn1 115.4(3)
C11 N1 Zn1 106.6(3)
C9 N1 Zn1 107.9(3)
C12 N2 C14 112.3(4)
C12 N2 C13 107.9(4)
C14 N2 C13 107.4(4)
C12 N2 Zn1 106.1(3)
C14 N2 Zn1 108.6(3)
C13 N2 Zn1 114.6(3)
C32 N3 C31 106.5(4)
C32 N3 C33 109.3(4)
C31 N3 C33 113.3(4)
C32 N3 Zn2 114.5(3)
C31 N3 Zn2 107.2(3)
C33 N3 Zn2 106.1(3)
C36 N4 C35 106.5(5)
C36 N4 C34 113.9(4)
C35 N4 C34 107.9(4)
C36 N4 Zn2 106.7(3)
C35 N4 Zn2 114.8(3)
C34 N4 Zn2 107.2(3)
O1 C1 C6 119.5(4)
O1 C1 C2 120.9(4)
C6 C1 C2 119.6(5)
C3 C2 C1 119.3(5)
C3 C2 C7 120.7(5)
C1 C2 C7 119.9(5)
C2 C3 C4 122.0(5)
C2 C3 H3A 119.0
C4 C3 H3A 119.0
C5 C4 C3 117.3(5)
C5 C4 C8 120.9(6)
C3 C4 C8 121.9(6)
C4 C5 C6 121.2(6)
C4 C5 H5A 119.4
C6 C5 H5A 119.4
C1 C6 C5 120.5(5)
C1 C6 C9 120.2(5)
C5 C6 C9 119.3(5)
C2 C7 H7A 109.5
C2 C7 H7B 109.5
H7A C7 H7B 109.5
C2 C7 H7C 109.5
H7A C7 H7C 109.5
H7B C7 H7C 109.5
C4 C8 H8A 109.5
C4 C8 H8B 109.5
H8A C8 H8B 109.5
C4 C8 H8C 109.5
H8A C8 H8C 109.5
H8B C8 H8C 109.5
N1 C9 C6 114.7(4)
N1 C9 H9A 108.6
C6 C9 H9A 108.6
N1 C9 H9B 108.6
C6 C9 H9B 108.6
H9A C9 H9B 107.6
N1 C10 H10A 109.5
N1 C10 H10B 109.5
H10A C10 H10B 109.5
N1 C10 H10C 109.5
H10A C10 H10C 109.5
H10B C10 H10C 109.5
N1 C11 C12 113.1(4)
N1 C11 H11A 109.0
C12 C11 H11A 109.0
N1 C11 H11B 109.0
C12 C11 H11B 109.0
H11A C11 H11B 107.8
N2 C12 C11 113.9(4)
N2 C12 H12A 108.8
C11 C12 H12A 108.8
N2 C12 H12B 108.8
C11 C12 H12B 108.8
H12A C12 H12B 107.7
N2 C13 H13A 109.5
N2 C13 H13B 109.5
H13A C13 H13B 109.5
N2 C13 H13C 109.5
H13A C13 H13C 109.5
H13B C13 H13C 109.5
C15 C14 N2 114.4(4)
C15 C14 H14A 108.7
N2 C14 H14A 108.7
C15 C14 H14B 108.7
N2 C14 H14B 108.7
H14A C14 H14B 107.6
C20 C15 C16 119.2(5)
C20 C15 C14 121.1(5)
C16 C15 C14 119.7(5)
C17 C16 C15 121.1(6)
C17 C16 H16A 119.5
C15 C16 H16A 119.5
C16 C17 C18 118.3(6)
C16 C17 C21 120.5(7)
C18 C17 C21 121.2(7)
C19 C18 C17 122.4(6)
C19 C18 H18A 118.8
C17 C18 H18A 118.8
C18 C19 C20 119.4(6)
C18 C19 C22 120.9(6)
C20 C19 C22 119.7(5)
O2 C20 C19 120.9(5)
O2 C20 C15 119.4(5)
C19 C20 C15 119.7(5)
C17 C21 H21A 109.5
C17 C21 H21B 109.5
H21A C21 H21B 109.5
C17 C21 H21C 109.5
H21A C21 H21C 109.5
H21B C21 H21C 109.5
C19 C22 H22A 109.5
C19 C22 H22B 109.5
H22A C22 H22B 109.5
C19 C22 H22C 109.5
H22A C22 H22C 109.5
H22B C22 H22C 109.5
O3 C23 C28 120.1(5)
O3 C23 C24 119.8(4)
C28 C23 C24 120.1(5)
C25 C24 C23 118.1(5)
C25 C24 C29 120.6(5)
C23 C24 C29 121.3(5)
C26 C25 C24 123.9(5)
C26 C25 H25A 118.1
C24 C25 H25A 118.1
C25 C26 C27 116.7(5)
C25 C26 C30 121.9(6)
C27 C26 C30 121.4(6)
C26 C27 C28 122.2(5)
C26 C27 H27A 118.9
C28 C27 H27A 118.9
C23 C28 C27 119.0(5)
C23 C28 C31 121.0(5)
C27 C28 C31 120.0(5)
C24 C29 H29A 109.5
C24 C29 H29B 109.5
H29A C29 H29B 109.5
C24 C29 H29C 109.5
H29A C29 H29C 109.5
H29B C29 H29C 109.5
C26 C30 H30A 109.5
C26 C30 H30B 109.5
H30A C30 H30B 109.5
C26 C30 H30C 109.5
H30A C30 H30C 109.5
H30B C30 H30C 109.5
C28 C31 N3 115.9(5)
C28 C31 H31A 108.3
N3 C31 H31A 108.3
C28 C31 H31B 108.3
N3 C31 H31B 108.3
H31A C31 H31B 107.4
N3 C32 H32A 109.5
N3 C32 H32B 109.5
H32A C32 H32B 109.5
N3 C32 H32C 109.5
H32A C32 H32C 109.5
H32B C32 H32C 109.5
N3 C33 C34 114.3(4)
N3 C33 H33A 108.7
C34 C33 H33A 108.7
N3 C33 H33B 108.7
C34 C33 H33B 108.7
H33A C33 H33B 107.6
N4 C34 C33 112.6(4)
N4 C34 H34A 109.1
C33 C34 H34A 109.1
N4 C34 H34B 109.1
C33 C34 H34B 109.1
H34A C34 H34B 107.8
N4 C35 H35A 109.5
N4 C35 H35B 109.5
H35A C35 H35B 109.5
N4 C35 H35C 109.5
H35A C35 H35C 109.5
H35B C35 H35C 109.5
N4 C36 C37 114.2(5)
N4 C36 H36A 108.7
C37 C36 H36A 108.7
N4 C36 H36B 108.7
C37 C36 H36B 108.7
H36A C36 H36B 107.6
C42 C37 C38 120.6(6)
C42 C37 C36 120.3(5)
C38 C37 C36 119.0(6)
C39 C38 C37 121.1(7)
C39 C38 H38A 119.5
C37 C38 H38A 119.5
C38 C39 C40 118.2(7)
C38 C39 C43 121.8(8)
C40 C39 C43 120.0(8)
C41 C40 C39 122.4(7)
C41 C40 H40A 118.8
C39 C40 H40A 118.8
C40 C41 C42 118.2(6)
C40 C41 C44 120.7(6)
C42 C41 C44 121.1(6)
O4 C42 C37 120.1(5)
O4 C42 C41 120.4(5)
C37 C42 C41 119.5(5)
C39 C43 H43A 109.5
C39 C43 H43B 109.5
H43A C43 H43B 109.5
C39 C43 H43C 109.5
H43A C43 H43C 109.5
H43B C43 H43C 109.5
C41 C44 H44A 109.5
C41 C44 H44B 109.5
H44A C44 H44B 109.5
C41 C44 H44C 109.5
H44A C44 H44C 109.5
H44B C44 H44C 109.5
O6 C45 O5 123.0(4)
O6 C45 C46 119.2(4)
O5 C45 C46 117.8(5)
C51 C46 C47 119.6(5)
C51 C46 C45 119.7(5)
C47 C46 C45 120.6(5)
C48 C47 C46 119.7(6)
C48 C47 H47A 120.2
C46 C47 H47A 120.2
C47 C48 C49 120.0(7)
C47 C48 H48A 120.0
C49 C48 H48A 120.0
C50 C49 C48 120.2(6)
C50 C49 H49A 119.9
C48 C49 H49A 119.9
C49 C50 C51 120.2(6)
C49 C50 H50A 119.9
C51 C50 H50A 119.9
C46 C51 C50 120.3(6)
C46 C51 H51A 119.9
C50 C51 H51A 119.9
O8 C52 O7 122.2(4)
O8 C52 C53 118.6(5)
O7 C52 C53 119.3(5)
C54 C53 C58 121.8(5)
C54 C53 C52 118.6(5)
C58 C53 C52 119.6(5)
C53 C54 C55 119.5(7)
C53 C54 H54A 120.3
C55 C54 H54A 120.3
C56 C55 C54 118.7(8)
C56 C55 H55A 120.7
C54 C55 H55A 120.7
C55 C56 C57 122.0(6)
C55 C56 H56A 119.0
C57 C56 H56A 119.0
C56 C57 C58 120.9(7)
C56 C57 H57A 119.6
C58 C57 H57A 119.6
C57 C58 C53 117.1(7)
C57 C58 H58A 121.4
C53 C58 H58A 121.4
O9 C59 C61 131.2(6)
O9 C59 C60 112.3(7)
C61 C59 C60 116.5(7)
F1 C60 F2 105.6(10)
F1 C60 F3 107.0(8)
F2 C60 F3 105.4(8)
F1 C60 C59 111.9(7)
F2 C60 C59 111.3(7)
F3 C60 C59 115.0(8)
C59 C61 C62 119.7(7)
C59 C61 H61A 120.2
C62 C61 H61A 120.2
O10 C62 C61 127.7(7)
O10 C62 C63 112.9(6)
C61 C62 C63 119.4(6)
F6 C63 F4A 54.0(5)
F6 C63 F5A 131.3(7)
F4A C63 F5A 109.3(5)
F6 C63 F4 109.2(5)
F4A C63 F4 138.1(7)
F5A C63 F4 48.9(5)
F6 C63 F6A 55.5(5)
F4A C63 F6A 108.8(5)
F5A C63 F6A 108.3(5)
F4 C63 F6A 62.2(6)
F6 C63 F5 108.0(5)
F4A C63 F5 56.9(5)
F5A C63 F5 60.1(5)
F4 C63 F5 108.0(5)
F6A C63 F5 148.7(7)
F6 C63 C62 112.6(6)
F4A C63 C62 106.5(6)
F5A C63 C62 116.1(6)
F4 C63 C62 115.2(6)
F6A C63 C62 107.7(6)
F5 C63 C62 103.3(6)
O11 C64 C66 129.6(5)
O11 C64 C65 111.9(4)
C66 C64 C65 118.5(4)
F7 C65 F8 108.8(4)
F7 C65 F9 108.2(4)
F8 C65 F9 108.6(4)
F7 C65 C64 110.6(3)
F8 C65 C64 109.8(4)
F9 C65 C64 110.7(4)
C64 C66 C67 120.9(5)
C64 C66 H66A 119.5
C67 C66 H66A 119.5
O12 C67 C66 127.2(6)
O12 C67 C68 114.3(6)
C66 C67 C68 118.5(6)
F10 C68 F11 108.4(7)
F10 C68 F12 104.1(6)
F11 C68 F12 106.4(6)
F10 C68 C67 115.0(6)
F11 C68 C67 111.5(6)
F12 C68 C67 110.9(6)
O14 C69 C71 131.1(8)
O14 C69 C70 114.4(7)
C71 C69 C70 114.5(7)
F16 C70 F18 109.5(5)
F16 C70 F17 107.6(5)
F18 C70 F17 108.1(5)
F16 C70 C69 112.7(6)
F18 C70 C69 107.8(5)
F17 C70 C69 111.1(6)
C69 C71 C72 119.6(7)
C69 C71 H71A 120.2
C72 C71 H71A 120.2
O13 C72 C71 127.5(7)
O13 C72 C73 114.5(7)
C71 C72 C73 118.0(7)
F15 C73 F14 110.2(5)
F15 C73 F13 109.5(5)
F14 C73 F13 109.6(5)
F15 C73 F13A 153.8(7)
F14 C73 F13A 78.9(6)
F13 C73 F13A 45.3(6)
F15 C73 F15A 45.9(6)
F14 C73 F15A 124.8(9)
F13 C73 F15A 63.5(6)
F13A C73 F15A 108.3(4)
F15 C73 F14A 81.1(7)
F14 C73 F14A 29.7(7)
F13 C73 F14A 127.5(9)
F13A C73 F14A 107.9(4)
F15A C73 F14A 107.8(4)
F15 C73 C72 87.1(8)
F14 C73 C72 118.6(9)
F13 C73 C72 119.1(9)
F13A C73 C72 110.6(6)
F15A C73 C72 109.6(5)
F14A C73 C72 112.5(6)
O16 C74 C76 127.5(7)
O16 C74 C75 114.1(7)
C76 C74 C75 118.3(7)
F23 C75 F22 108.7(9)
F23 C75 F24 107.5(7)
F22 C75 F24 105.7(8)
F23 C75 C74 110.2(8)
F22 C75 C74 110.0(7)
F24 C75 C74 114.6(8)
C77 C76 C74 120.7(7)
C77 C76 H76A 119.7
C74 C76 H76A 119.7
O15 C77 C76 128.1(8)
O15 C77 C78 115.9(7)
C76 C77 C78 115.7(6)
F19 C78 F19A 119.7(7)
F19 C78 F21 110.6(5)
F19A C78 F21 16.6(6)
F19 C78 F20A 76.7(5)
F19A C78 F20A 109.1(5)
F21 C78 F20A 122.4(8)
F19 C78 F20 109.7(5)
F19A C78 F20 91.7(6)
F21 C78 F20 108.2(5)
F20A C78 F20 32.9(5)
F19 C78 F21A 29.5(5)
F19A C78 F21A 108.3(5)
F21 C78 F21A 93.8(6)
F20A C78 F21A 106.2(4)
F20 C78 F21A 139.1(6)
F19 C78 C77 118.7(6)
F19A C78 C77 112.7(6)
F21 C78 C77 110.7(8)
F20A C78 C77 114.2(6)
F20 C78 C77 97.9(8)
F21A C78 C77 106.0(6)

loop_
_geom_bond_atom_site_label_1
_geom_bond_atom_site_label_2
_geom_bond_distance
Tb1 O1 2.376(3)
Tb1 O3 2.401(3)
Tb1 O11 2.429(4)
Tb1 O9 2.434(4)
Tb1 O10 2.455(4)
Tb1 O12 2.457(4)
Tb1 O5 2.487(3)
Tb1 O7 2.492(3)
Tb2 O2 2.383(3)
Tb2 O16 2.406(4)
Tb2 O4 2.409(4)
Tb2 O13 2.417(4)
Tb2 O15 2.453(4)
Tb2 O14 2.469(4)
Tb2 O8 2.485(4)
Tb2 O6 2.532(3)
Zn1 O2 2.032(3)
Zn1 O1 2.045(3)
Zn1 N2 2.139(4)
Zn1 N1 2.147(4)
Zn1 O6 2.303(3)
Zn1 O7 2.337(3)
Zn2 O4 2.025(4)
Zn2 O3 2.029(4)
Zn2 N3 2.155(4)
Zn2 N4 2.158(4)
Zn2 O8 2.318(3)
Zn2 O5 2.385(3)
F1 C60 1.260(11)
F2 C60 1.273(12)
F3 C60 1.292(10)
F4 C63 1.301(5)
F5 C63 1.311(5)
F6 C63 1.296(5)
F4A C63 1.297(5)
F5A C63 1.299(5)
F6A C63 1.305(5)
F7 C65 1.304(4)
F8 C65 1.304(4)
F9 C65 1.304(4)
F10 C68 1.276(9)
F11 C68 1.320(9)
F12 C68 1.341(8)
F13 C73 1.300(5)
F14 C73 1.294(5)
F15 C73 1.293(5)
F13A C73 1.304(4)
F14A C73 1.313(4)
F15A C73 1.304(5)
F16 C70 1.293(5)
F17 C70 1.310(5)
F18 C70 1.300(4)
F19 C78 1.281(5)
F20 C78 1.308(5)
F21 C78 1.298(5)
F19A C78 1.294(5)
F20A C78 1.303(5)
F21A C78 1.323(5)
F22 C75 1.301(10)
F23 C75 1.277(12)
F24 C75 1.314(10)
O1 C1 1.372(6)
O2 C20 1.377(6)
O3 C23 1.374(6)
O4 C42 1.340(6)
O5 C45 1.275(6)
O6 C45 1.264(6)
O7 C52 1.268(6)
O8 C52 1.264(6)
O9 C59 1.271(8)
O10 C62 1.251(8)
O11 C64 1.279(6)
O12 C67 1.261(7)
O13 C72 1.269(9)
O14 C69 1.245(10)
O15 C77 1.198(9)
O16 C74 1.259(9)
N1 C10 1.473(6)
N1 C11 1.485(6)
N1 C9 1.489(7)
N2 C12 1.481(6)
N2 C14 1.496(6)
N2 C13 1.503(6)
N3 C32 1.484(7)
N3 C31 1.492(8)
N3 C33 1.495(7)
N4 C36 1.482(8)
N4 C35 1.489(7)
N4 C34 1.498(7)
C1 C6 1.387(7)
C1 C2 1.393(7)
C2 C3 1.380(8)
C2 C7 1.505(8)
C3 C4 1.423(9)
C3 H3A 0.9500
C4 C5 1.380(9)
C4 C8 1.527(9)
C5 C6 1.398(8)
C5 H5A 0.9500
C6 C9 1.496(7)
C7 H7A 0.9800
C7 H7B 0.9800
C7 H7C 0.9800
C8 H8A 0.9800
C8 H8B 0.9800
C8 H8C 0.9800
C9 H9A 0.9900
C9 H9B 0.9900
C10 H10A 0.9800
C10 H10B 0.9800
C10 H10C 0.9800
C11 C12 1.533(7)
C11 H11A 0.9900
C11 H11B 0.9900
C12 H12A 0.9900
C12 H12B 0.9900
C13 H13A 0.9800
C13 H13B 0.9800
C13 H13C 0.9800
C14 C15 1.480(8)
C14 H14A 0.9900
C14 H14B 0.9900
C15 C20 1.404(8)
C15 C16 1.410(8)
C16 C17 1.382(10)
C16 H16A 0.9500
C17 C18 1.389(11)
C17 C21 1.526(10)
C18 C19 1.379(9)
C18 H18A 0.9500
C19 C20 1.396(8)
C19 C22 1.517(9)
C21 H21A 0.9800
C21 H21B 0.9800
C21 H21C 0.9800
C22 H22A 0.9800
C22 H22B 0.9800
C22 H22C 0.9800
C23 C28 1.391(7)
C23 C24 1.405(7)
C24 C25 1.393(7)
C24 C29 1.503(8)
C25 C26 1.379(8)
C25 H25A 0.9500
C26 C27 1.386(9)
C26 C30 1.503(8)
C27 C28 1.411(8)
C27 H27A 0.9500
C28 C31 1.487(8)
C29 H29A 0.9800
C29 H29B 0.9800
C29 H29C 0.9800
C30 H30A 0.9800
C30 H30B 0.9800
C30 H30C 0.9800
C31 H31A 0.9900
C31 H31B 0.9900
C32 H32A 0.9800
C32 H32B 0.9800
C32 H32C 0.9800
C33 C34 1.520(8)
C33 H33A 0.9900
C33 H33B 0.9900
C34 H34A 0.9900
C34 H34B 0.9900
C35 H35A 0.9800
C35 H35B 0.9800
C35 H35C 0.9800
C36 C37 1.492(8)
C36 H36A 0.9900
C36 H36B 0.9900
C37 C42 1.399(8)
C37 C38 1.404(9)
C38 C39 1.372(11)
C38 H38A 0.9500
C39 C40 1.431(12)
C39 C43 1.504(11)
C40 C41 1.381(9)
C40 H40A 0.9500
C41 C42 1.432(8)
C41 C44 1.472(10)
C43 H43A 0.9800
C43 H43B 0.9800
C43 H43C 0.9800
C44 H44A 0.9800
C44 H44B 0.9800
C44 H44C 0.9800
C45 C46 1.496(7)
C46 C51 1.388(8)
C46 C47 1.405(8)
C47 C48 1.381(8)
C47 H47A 0.9500
C48 C49 1.404(11)
C48 H48A 0.9500
C49 C50 1.370(11)
C49 H49A 0.9500
C50 C51 1.390(8)
C50 H50A 0.9500
C51 H51A 0.9500
C52 C53 1.493(6)
C53 C54 1.384(9)
C53 C58 1.404(9)
C54 C55 1.400(8)
C54 H54A 0.9500
C55 C56 1.364(13)
C55 H55A 0.9500
C56 C57 1.377(13)
C56 H56A 0.9500
C57 C58 1.388(9)
C57 H57A 0.9500
C58 H58A 0.9500
C59 C61 1.352(11)
C59 C60 1.529(10)
C61 C62 1.397(11)
C61 H61A 0.9500
C62 C63 1.568(10)
C64 C66 1.372(8)
C64 C65 1.571(7)
C66 C67 1.389(9)
C66 H66A 0.9500
C67 C68 1.516(9)
C69 C71 1.372(13)
C69 C70 1.590(11)
C71 C72 1.412(12)
C71 H71A 0.9500
C72 C73 1.518(9)
C74 C76 1.434(12)
C74 C75 1.517(11)
C76 C77 1.404(12)
C76 H76A 0.9500
C77 C78 1.586(10)

loop_
_platon_squeeze_void_nr
_platon_squeeze_void_average_x
_platon_squeeze_void_average_y
_platon_squeeze_void_average_z
_platon_squeeze_void_volume
_platon_squeeze_void_count_electrons
_platon_squeeze_void_content
1 -0.092 0.057 0.303 92 11 ' '
2 -0.092 -0.057 0.803 92 11 ' '
3 0.085 0.362 0.166 20 1 ' '
4 0.085 0.638 0.666 20 1 ' '
5 0.408 0.443 0.803 92 11 ' '
6 0.408 0.557 0.303 92 11 ' '
7 0.585 0.138 0.666 20 1 ' '
8 0.585 0.862 0.166 20 1 ' '
